data_7133666
loop_
_publ_author_name
'Han, Xiao'
'Hou, Jie'
'Zhang, Haiyan'
'Wang, Zhen'
'Yao, Weijun'

_publ_section_title
;
 Phosphine-catalyzed enantioselective and diastereodivergent [3+2]
 cyclization for the construction of oxetane dispirooxindole skeletons.
;
_journal_issue 77
_journal_name_full 'Chemical communications (Cambridge, England)'
_journal_page_first 10736
_journal_page_last 10739
_journal_paper_doi 10.1039/d4cc03610g
_journal_volume 60
_journal_year 2024
_chemical_absolute_configuration rmad
_chemical_formula_sum 'C28 H29 N O6'
_chemical_formula_weight 475.52
_space_group_crystal_system monoclinic
_space_group_IT_number 4
_space_group_name_Hall 'P 2yb'
_space_group_name_H-M_alt 'P 1 21 1'
_atom_sites_solution_hydrogens geom
_audit_creation_method SHELXL-2016/6
_audit_update_record
;
2024-06-10 deposited with the CCDC.	2024-09-02 downloaded from the CCDC.
;
_cell_angle_alpha 90
_cell_angle_beta 90.9920(10)
_cell_angle_gamma 90
_cell_formula_units_Z 2
_cell_length_a 8.9244(3)
_cell_length_b 10.4924(3)
_cell_length_c 13.3388(4)
_cell_measurement_reflns_used 9458
_cell_measurement_temperature 170(2)
_cell_measurement_theta_max 68.32
_cell_measurement_theta_min 3.31
_cell_volume 1248.84(7)
_computing_structure_refinement 'SHELXL-2016/6 (Sheldrick, 2016)'
_computing_structure_solution 'SHELXT 2014/5 (Sheldrick, 2014)'
_diffrn_ambient_temperature 170(2)
_diffrn_measured_fraction_theta_full 0.999
_diffrn_measured_fraction_theta_max 0.999
_diffrn_measurement_device_type 'Bruker APEX-II CCD'
_diffrn_measurement_method '\f and \w scans'
_diffrn_radiation_type CuK\a
_diffrn_radiation_wavelength 1.54178
_diffrn_reflns_av_R_equivalents 0.0245
_diffrn_reflns_av_unetI/netI 0.0226
_diffrn_reflns_Laue_measured_fraction_full 0.999
_diffrn_reflns_Laue_measured_fraction_max 0.999
_diffrn_reflns_limit_h_max 10
_diffrn_reflns_limit_h_min -10
_diffrn_reflns_limit_k_max 12
_diffrn_reflns_limit_k_min -11
_diffrn_reflns_limit_l_max 16
_diffrn_reflns_limit_l_min -16
_diffrn_reflns_number 19964
_diffrn_reflns_point_group_measured_fraction_full 0.987
_diffrn_reflns_point_group_measured_fraction_max 0.985
_diffrn_reflns_theta_full 67.679
_diffrn_reflns_theta_max 68.317
_diffrn_reflns_theta_min 3.314
_exptl_absorpt_coefficient_mu 0.726
_exptl_crystal_colour colourless
_exptl_crystal_density_diffrn 1.265
_exptl_crystal_description block
_exptl_crystal_F_000 504
_exptl_crystal_size_max 0.450
_exptl_crystal_size_mid 0.360
_exptl_crystal_size_min 0.300
_refine_diff_density_max 0.133
_refine_diff_density_min -0.159
_refine_diff_density_rms 0.033
_refine_ls_abs_structure_details
;
 Flack x determined using 2061 quotients [(I+)-(I-)]/[(I+)+(I-)]
 (Parsons, Flack and Wagner, Acta Cryst. B69 (2013) 249-259).
;
_refine_ls_abs_structure_Flack 0.10(3)
_refine_ls_extinction_method none
_refine_ls_goodness_of_fit_ref 0.924
_refine_ls_hydrogen_treatment constr
_refine_ls_matrix_type full
_refine_ls_number_parameters 320
_refine_ls_number_reflns 4516
_refine_ls_number_restraints 1
_refine_ls_restrained_S_all 0.923
_refine_ls_R_factor_all 0.0280
_refine_ls_R_factor_gt 0.0279
_refine_ls_shift/su_max 0.008
_refine_ls_shift/su_mean 0.001
_refine_ls_structure_factor_coef Fsqd
_refine_ls_weighting_details 'w=1/[\s^2^(Fo^2^)+(0.1000P)^2^] where P=(Fo^2^+2Fc^2^)/3'
_refine_ls_weighting_scheme calc
_refine_ls_wR_factor_gt 0.0947
_refine_ls_wR_factor_ref 0.0949
_reflns_Friedel_coverage 0.862
_reflns_Friedel_fraction_full 0.973
_reflns_Friedel_fraction_max 0.969
_reflns_number_gt 4497
_reflns_number_total 4516
_reflns_threshold_expression 'I > 2\s(I)'
_cod_data_source_file d4cc03610g2.cif
_cod_data_source_block cu_220627_hj3_121a1_0m_a_sq
_cod_depositor_comments 'Adding full bibliography for 7133664--7133666.cif.'
_cod_original_sg_symbol_H-M 'P 21'
_cod_database_code 7133666
_shelx_shelxl_version_number 2016/6
_shelx_space_group_comment
;
The symmetry employed for this shelxl refinement is uniquely defined
by the following loop, which should always be used as a source of
symmetry information in preference to the above space-group names.
They are only intended as comments.
;
_shelx_estimated_absorpt_t_min 0.736
_shelx_estimated_absorpt_t_max 0.812

loop_
_space_group_symop_operation_xyz
'x, y, z'
'-x, y+1/2, -z'

loop_
_atom_site_label
_atom_site_type_symbol
_atom_site_fract_x
_atom_site_fract_y
_atom_site_fract_z
_atom_site_U_iso_or_equiv
_atom_site_adp_type
_atom_site_occupancy
_atom_site_site_symmetry_order
_atom_site_calc_flag
_atom_site_refinement_flags_posn
_atom_site_refinement_flags_adp
_atom_site_refinement_flags_occupancy
_atom_site_disorder_assembly
_atom_site_disorder_group
O1 O 0.34851(16) 0.70425(13) 0.85581(9) 0.0390(3) Uani 1 1 d . . . . .
O2 O 0.18269(13) 0.27111(15) 0.30517(9) 0.0385(3) Uani 1 1 d . . . . .
O3 O -0.00728(15) 0.39153(15) 0.35762(10) 0.0445(4) Uani 1 1 d . . . . .
O4 O 0.38900(15) 0.63663(13) 0.66936(9) 0.0379(3) Uani 1 1 d . . . . .
O5 O 0.22586(19) 0.56942(16) 0.95673(10) 0.0503(4) Uani 1 1 d . . . . .
N1 N 0.27174(15) 0.51646(14) 0.79351(10) 0.0270(3) Uani 1 1 d . . . . .
C1 C 0.2206(3) 0.8548(2) 0.96703(18) 0.0522(5) Uani 1 1 d . . . . .
H1 H 0.161281 0.883882 0.908925 0.078 Uiso 1 1 calc R U . . .
H8 H 0.236509 0.925990 1.013549 0.078 Uiso 1 1 calc R U . . .
H9 H 0.167018 0.786171 1.001034 0.078 Uiso 1 1 calc R U . . .
C2 C 0.3713(2) 0.80557(18) 0.93225(14) 0.0380(4) Uani 1 1 d . . . . .
C3 C 0.27913(18) 0.59784(17) 0.87769(12) 0.0298(3) Uani 1 1 d . . . . .
C4 C 0.32151(16) 0.54330(17) 0.69508(11) 0.0267(3) Uani 1 1 d . . . . .
C5 C 0.27934(16) 0.43026(16) 0.62826(10) 0.0248(3) Uani 1 1 d . . . . .
C6 C 0.16087(16) 0.46162(16) 0.54258(11) 0.0258(3) Uani 1 1 d . . . . .
C7 C 0.20913(17) 0.36948(16) 0.46193(11) 0.0256(3) Uani 1 1 d . . . . .
O7 O -0.01171(17) 0.60358(16) 0.54795(13) 0.0531(4) Uani 1 1 d . . . . .
C8 C 0.11456(18) 0.34597(17) 0.37107(12) 0.0299(3) Uani 1 1 d . . . . .
C9 C 0.0942(3) 0.2414(2) 0.21634(15) 0.0519(6) Uani 1 1 d . . . . .
H29 H 0.088790 0.316688 0.171651 0.062 Uiso 1 1 calc R U . . .
H30 H -0.009037 0.218106 0.235257 0.062 Uiso 1 1 calc R U . . .
C10 C 0.1653(3) 0.1341(3) 0.16412(17) 0.0596(6) Uani 1 1 d . . . . .
H27 H 0.270365 0.154817 0.151385 0.089 Uiso 1 1 calc R U . . .
H28 H 0.112522 0.118523 0.100262 0.089 Uiso 1 1 calc R U . . .
H2 H 0.160414 0.057492 0.205998 0.089 Uiso 1 1 calc R U . . .
C11 C 0.4684(2) 0.7556(2) 1.01818(16) 0.0484(5) Uani 1 1 d . . . . .
H31 H 0.415060 0.687427 1.052883 0.073 Uiso 1 1 calc R U . . .
H4 H 0.490389 0.825062 1.065313 0.073 Uiso 1 1 calc R U . . .
H3 H 0.562327 0.722165 0.991802 0.073 Uiso 1 1 calc R U . . .
C12 C 0.4529(4) 0.9056(2) 0.8722(2) 0.0625(7) Uani 1 1 d . . . . .
H5 H 0.546507 0.869604 0.847264 0.094 Uiso 1 1 calc R U . . .
H7 H 0.475466 0.979189 0.915035 0.094 Uiso 1 1 calc R U . . .
H6 H 0.389484 0.932582 0.815338 0.094 Uiso 1 1 calc R U . . .
C13 C 0.21116(16) 0.39046(16) 0.79664(11) 0.0247(3) Uani 1 1 d . . . . .
C14 C 0.21646(15) 0.33595(16) 0.70157(11) 0.0245(3) Uani 1 1 d . . . . .
C15 C 0.16234(16) 0.21355(16) 0.68595(11) 0.0263(3) Uani 1 1 d . . . . .
H13 H 0.161842 0.176958 0.620797 0.032 Uiso 1 1 calc R U . . .
C16 C 0.10872(16) 0.14508(17) 0.76730(12) 0.0292(3) Uani 1 1 d . . . . .
H10 H 0.074362 0.060125 0.758046 0.035 Uiso 1 1 calc R U . . .
C17 C 0.10521(18) 0.20021(19) 0.86171(12) 0.0311(3) Uani 1 1 d . . . . .
H12 H 0.068048 0.152281 0.916356 0.037 Uiso 1 1 calc R U . . .
C18 C 0.15501(18) 0.32429(17) 0.87807(12) 0.0292(3) Uani 1 1 d . . . . .
H11 H 0.150777 0.362391 0.942570 0.035 Uiso 1 1 calc R U . . .
C19 C 0.13795(19) 0.60154(19) 0.50817(13) 0.0350(4) Uani 1 1 d . . . . .
H15 H 0.207182 0.662289 0.541837 0.042 Uiso 1 1 calc R U . . .
H14 H 0.140172 0.612318 0.434479 0.042 Uiso 1 1 calc R U . . .
C20 C -0.00341(17) 0.4718(2) 0.57564(13) 0.0352(4) Uani 1 1 d . . . . .
H16 H -0.072614 0.416912 0.536066 0.042 Uiso 1 1 calc R U . . .
H17 H -0.016093 0.457239 0.648331 0.042 Uiso 1 1 calc R U . . .
C21 C 0.34806(17) 0.32714(17) 0.47645(11) 0.0273(3) Uani 1 1 d . . . . .
H26 H 0.396506 0.268757 0.433282 0.033 Uiso 1 1 calc R U . . .
C22 C 0.41940(16) 0.38291(16) 0.56962(11) 0.0258(3) Uani 1 1 d . . . . .
H25 H 0.476915 0.460073 0.548936 0.031 Uiso 1 1 calc R U . . .
C23 C 0.52558(16) 0.29855(18) 0.62912(12) 0.0278(3) Uani 1 1 d . . . . .
C24 C 0.64007(18) 0.3548(2) 0.68637(13) 0.0336(4) Uani 1 1 d . . . . .
H20 H 0.653115 0.444603 0.685318 0.040 Uiso 1 1 calc R U . . .
C25 C 0.7355(2) 0.2789(2) 0.74522(14) 0.0418(4) Uani 1 1 d . . . . .
H24 H 0.814494 0.317297 0.783110 0.050 Uiso 1 1 calc R U . . .
C26 C 0.7157(2) 0.1495(2) 0.74859(13) 0.0412(4) Uani 1 1 d . . . . .
H21 H 0.778326 0.098656 0.790770 0.049 Uiso 1 1 calc R U . . .
C27 C 0.60401(19) 0.0927(2) 0.69033(14) 0.0384(4) Uani 1 1 d . . . . .
H22 H 0.592026 0.002782 0.691201 0.046 Uiso 1 1 calc R U . . .
C28 C 0.50982(17) 0.16721(19) 0.63080(13) 0.0320(4) Uani 1 1 d . . . . .
H23 H 0.433837 0.127797 0.590837 0.038 Uiso 1 1 calc R U . . .

loop_
_atom_site_aniso_label
_atom_site_aniso_U_11
_atom_site_aniso_U_22
_atom_site_aniso_U_33
_atom_site_aniso_U_23
_atom_site_aniso_U_13
_atom_site_aniso_U_12
O1 0.0610(7) 0.0278(6) 0.0284(6) -0.0050(5) 0.0052(5) -0.0126(6)
O2 0.0395(6) 0.0533(9) 0.0227(6) -0.0064(5) -0.0048(5) 0.0003(6)
O3 0.0436(7) 0.0461(9) 0.0432(7) -0.0023(6) -0.0166(6) 0.0117(6)
O4 0.0516(7) 0.0315(7) 0.0309(6) -0.0026(5) 0.0104(5) -0.0137(5)
O5 0.0776(9) 0.0432(9) 0.0307(7) -0.0119(6) 0.0170(6) -0.0240(7)
N1 0.0340(6) 0.0247(7) 0.0224(6) -0.0022(5) 0.0011(5) -0.0036(5)
C1 0.0632(13) 0.0384(12) 0.0547(12) -0.0143(9) -0.0056(9) 0.0089(9)
C2 0.0558(10) 0.0263(9) 0.0319(9) -0.0077(7) -0.0007(7) -0.0068(7)
C3 0.0381(8) 0.0266(8) 0.0247(7) -0.0046(6) 0.0018(6) -0.0024(6)
C4 0.0304(7) 0.0267(8) 0.0232(7) -0.0018(6) 0.0032(5) -0.0003(6)
C5 0.0255(6) 0.0261(8) 0.0228(7) -0.0024(6) 0.0003(5) -0.0002(6)
C6 0.0265(7) 0.0279(8) 0.0231(7) 0.0001(6) 0.0009(5) 0.0024(6)
C7 0.0297(7) 0.0263(8) 0.0206(7) 0.0004(6) -0.0002(5) -0.0007(6)
O7 0.0539(8) 0.0468(9) 0.0593(9) 0.0126(7) 0.0214(7) 0.0248(7)
C8 0.0344(8) 0.0294(8) 0.0259(8) 0.0029(6) -0.0040(6) -0.0017(6)
C9 0.0682(12) 0.0561(14) 0.0305(9) -0.0095(9) -0.0198(9) 0.0054(10)
C10 0.0801(15) 0.0615(16) 0.0368(10) -0.0121(10) -0.0093(10) 0.0042(13)
C11 0.0487(10) 0.0545(13) 0.0418(11) -0.0094(9) -0.0050(8) -0.0051(10)
C12 0.0986(19) 0.0377(12) 0.0515(13) -0.0045(10) 0.0057(12) -0.0251(12)
C13 0.0264(6) 0.0239(8) 0.0238(7) -0.0010(6) -0.0014(5) 0.0008(6)
C14 0.0226(6) 0.0265(8) 0.0242(7) -0.0012(6) -0.0014(5) 0.0012(5)
C15 0.0251(6) 0.0262(8) 0.0275(7) -0.0039(6) -0.0007(5) 0.0008(6)
C16 0.0276(7) 0.0250(8) 0.0348(8) -0.0004(6) -0.0038(6) -0.0024(5)
C17 0.0348(7) 0.0306(8) 0.0277(8) 0.0064(6) 0.0006(6) -0.0010(6)
C18 0.0358(7) 0.0292(9) 0.0225(7) 0.0006(6) -0.0007(6) -0.0020(6)
C19 0.0415(8) 0.0306(9) 0.0330(8) 0.0034(7) 0.0018(6) 0.0077(7)
C20 0.0293(7) 0.0456(11) 0.0308(8) 0.0067(7) 0.0051(6) 0.0087(7)
C21 0.0307(7) 0.0302(8) 0.0211(7) -0.0030(6) 0.0027(5) 0.0013(6)
C22 0.0247(7) 0.0301(8) 0.0226(7) -0.0022(6) 0.0014(5) -0.0007(6)
C23 0.0233(6) 0.0378(9) 0.0225(7) -0.0017(6) 0.0037(5) 0.0018(6)
C24 0.0299(7) 0.0419(10) 0.0288(8) -0.0002(7) -0.0031(6) -0.0008(7)
C25 0.0337(8) 0.0602(13) 0.0311(9) 0.0035(8) -0.0054(7) 0.0046(8)
C26 0.0347(8) 0.0590(13) 0.0299(9) 0.0108(8) 0.0034(6) 0.0136(8)
C27 0.0382(8) 0.0393(10) 0.0382(9) 0.0037(8) 0.0131(7) 0.0105(7)
C28 0.0278(7) 0.0361(9) 0.0323(8) -0.0024(7) 0.0043(6) 0.0038(6)

loop_
_atom_type_symbol
_atom_type_description
_atom_type_scat_dispersion_real
_atom_type_scat_dispersion_imag
_atom_type_scat_source
C C 0.0181 0.0091 'International Tables Vol C Tables 4.2.6.8 and 6.1.1.4'
H H 0.0000 0.0000 'International Tables Vol C Tables 4.2.6.8 and 6.1.1.4'
N N 0.0311 0.0180 'International Tables Vol C Tables 4.2.6.8 and 6.1.1.4'
O O 0.0492 0.0322 'International Tables Vol C Tables 4.2.6.8 and 6.1.1.4'

loop_
_geom_angle_atom_site_label_1
_geom_angle_atom_site_label_2
_geom_angle_atom_site_label_3
_geom_angle
_geom_angle_site_symmetry_1
_geom_angle_site_symmetry_3
_geom_angle_publ_flag
C3 O1 C2 121.07(13) . . ?
C8 O2 C9 114.71(15) . . ?
C3 N1 C4 127.15(15) . . ?
C3 N1 C13 123.30(13) . . ?
C4 N1 C13 109.55(13) . . ?
C2 C1 H1 109.5 . . ?
C2 C1 H8 109.5 . . ?
H1 C1 H8 109.5 . . ?
C2 C1 H9 109.5 . . ?
H1 C1 H9 109.5 . . ?
H8 C1 H9 109.5 . . ?
O1 C2 C12 101.19(15) . . ?
O1 C2 C11 109.94(16) . . ?
C12 C2 C11 111.4(2) . . ?
O1 C2 C1 109.97(16) . . ?
C12 C2 C1 111.2(2) . . ?
C11 C2 C1 112.52(17) . . ?
O5 C3 O1 127.00(16) . . ?
O5 C3 N1 122.29(16) . . ?
O1 C3 N1 110.71(13) . . ?
O4 C4 N1 126.22(16) . . ?
O4 C4 C5 125.84(13) . . ?
N1 C4 C5 107.91(14) . . ?
C14 C5 C4 102.83(11) . . ?
C14 C5 C22 115.16(13) . . ?
C4 C5 C22 110.30(12) . . ?
C14 C5 C6 110.77(11) . . ?
C4 C5 C6 114.59(13) . . ?
C22 C5 C6 103.58(11) . . ?
C7 C6 C20 122.06(14) . . ?
C7 C6 C19 115.58(14) . . ?
C20 C6 C19 84.15(13) . . ?
C7 C6 C5 100.73(12) . . ?
C20 C6 C5 115.83(12) . . ?
C19 C6 C5 119.67(13) . . ?
C21 C7 C8 125.40(14) . . ?
C21 C7 C6 112.72(13) . . ?
C8 C7 C6 121.40(14) . . ?
C20 O7 C19 92.08(13) . . ?
O3 C8 O2 124.00(15) . . ?
O3 C8 C7 123.86(16) . . ?
O2 C8 C7 112.12(14) . . ?
O2 C9 C10 108.54(18) . . ?
O2 C9 H29 110.0 . . ?
C10 C9 H29 110.0 . . ?
O2 C9 H30 110.0 . . ?
C10 C9 H30 110.0 . . ?
H29 C9 H30 108.4 . . ?
C9 C10 H27 109.5 . . ?
C9 C10 H28 109.5 . . ?
H27 C10 H28 109.5 . . ?
C9 C10 H2 109.5 . . ?
H27 C10 H2 109.5 . . ?
H28 C10 H2 109.5 . . ?
C2 C11 H31 109.5 . . ?
C2 C11 H4 109.5 . . ?
H31 C11 H4 109.5 . . ?
C2 C11 H3 109.5 . . ?
H31 C11 H3 109.5 . . ?
H4 C11 H3 109.5 . . ?
C2 C12 H5 109.5 . . ?
C2 C12 H7 109.5 . . ?
H5 C12 H7 109.5 . . ?
C2 C12 H6 109.5 . . ?
H5 C12 H6 109.5 . . ?
H7 C12 H6 109.5 . . ?
C18 C13 C14 121.66(15) . . ?
C18 C13 N1 128.79(14) . . ?
C14 C13 N1 109.54(14) . . ?
C15 C14 C13 120.00(15) . . ?
C15 C14 C5 130.05(14) . . ?
C13 C14 C5 109.89(14) . . ?
C14 C15 C16 118.95(14) . . ?
C14 C15 H13 120.5 . . ?
C16 C15 H13 120.5 . . ?
C17 C16 C15 120.38(16) . . ?
C17 C16 H10 119.8 . . ?
C15 C16 H10 119.8 . . ?
C16 C17 C18 121.36(15) . . ?
C16 C17 H12 119.3 . . ?
C18 C17 H12 119.3 . . ?
C13 C18 C17 117.59(15) . . ?
C13 C18 H11 121.2 . . ?
C17 C18 H11 121.2 . . ?
O7 C19 C6 91.34(13) . . ?
O7 C19 H15 113.4 . . ?
C6 C19 H15 113.4 . . ?
O7 C19 H14 113.4 . . ?
C6 C19 H14 113.4 . . ?
H15 C19 H14 110.7 . . ?
O7 C20 C6 92.19(14) . . ?
O7 C20 H16 113.3 . . ?
C6 C20 H16 113.3 . . ?
O7 C20 H17 113.3 . . ?
C6 C20 H17 113.3 . . ?
H16 C20 H17 110.6 . . ?
C7 C21 C22 111.78(14) . . ?
C7 C21 H26 124.1 . . ?
C22 C21 H26 124.1 . . ?
C21 C22 C23 117.28(15) . . ?
C21 C22 C5 101.87(11) . . ?
C23 C22 C5 114.95(12) . . ?
C21 C22 H25 107.4 . . ?
C23 C22 H25 107.4 . . ?
C5 C22 H25 107.4 . . ?
C28 C23 C24 119.01(17) . . ?
C28 C23 C22 121.87(15) . . ?
C24 C23 C22 119.09(17) . . ?
C23 C24 C25 120.01(19) . . ?
C23 C24 H20 120.0 . . ?
C25 C24 H20 120.0 . . ?
C26 C25 C24 120.35(19) . . ?
C26 C25 H24 119.8 . . ?
C24 C25 H24 119.8 . . ?
C25 C26 C27 119.91(18) . . ?
C25 C26 H21 120.0 . . ?
C27 C26 H21 120.0 . . ?
C26 C27 C28 120.1(2) . . ?
C26 C27 H22 120.0 . . ?
C28 C27 H22 120.0 . . ?
C23 C28 C27 120.59(18) . . ?
C23 C28 H23 119.7 . . ?
C27 C28 H23 119.7 . . ?

loop_
_geom_bond_atom_site_label_1
_geom_bond_atom_site_label_2
_geom_bond_distance
_geom_bond_site_symmetry_2
_geom_bond_publ_flag
O1 C3 1.312(2) . ?
O1 C2 1.485(2) . ?
O2 C8 1.333(2) . ?
O2 C9 1.4465(19) . ?
O3 C8 1.199(2) . ?
O4 C4 1.203(2) . ?
O5 C3 1.202(2) . ?
N1 C3 1.411(2) . ?
N1 C4 1.4215(19) . ?
N1 C13 1.429(2) . ?
C1 C2 1.520(3) . ?
C1 H1 0.9800 . ?
C1 H8 0.9800 . ?
C1 H9 0.9800 . ?
C2 C12 1.514(3) . ?
C2 C11 1.518(3) . ?
C4 C5 1.527(2) . ?
C5 C14 1.506(2) . ?
C5 C22 1.567(2) . ?
C5 C6 1.5781(19) . ?
C6 C7 1.514(2) . ?
C6 C20 1.5419(19) . ?
C6 C19 1.551(2) . ?
C7 C21 1.328(2) . ?
C7 C8 1.4854(19) . ?
O7 C20 1.433(3) . ?
O7 C19 1.446(2) . ?
C9 C10 1.474(4) . ?
C9 H29 0.9900 . ?
C9 H30 0.9900 . ?
C10 H27 0.9800 . ?
C10 H28 0.9800 . ?
C10 H2 0.9800 . ?
C11 H31 0.9800 . ?
C11 H4 0.9800 . ?
C11 H3 0.9800 . ?
C12 H5 0.9800 . ?
C12 H7 0.9800 . ?
C12 H6 0.9800 . ?
C13 C18 1.390(2) . ?
C13 C14 1.393(2) . ?
C14 C15 1.387(2) . ?
C15 C16 1.393(2) . ?
C15 H13 0.9500 . ?
C16 C17 1.387(2) . ?
C16 H10 0.9500 . ?
C17 C18 1.392(3) . ?
C17 H12 0.9500 . ?
C18 H11 0.9500 . ?
C19 H15 0.9900 . ?
C19 H14 0.9900 . ?
C20 H16 0.9900 . ?
C20 H17 0.9900 . ?
C21 C22 1.5049(19) . ?
C21 H26 0.9500 . ?
C22 C23 1.512(2) . ?
C22 H25 1.0000 . ?
C23 C28 1.385(3) . ?
C23 C24 1.396(2) . ?
C24 C25 1.397(3) . ?
C24 H20 0.9500 . ?
C25 C26 1.371(4) . ?
C25 H24 0.9500 . ?
C26 C27 1.387(3) . ?
C26 H21 0.9500 . ?
C27 C28 1.387(3) . ?
C27 H22 0.9500 . ?
C28 H23 0.9500 . ?

loop_
_geom_torsion_atom_site_label_1
_geom_torsion_atom_site_label_2
_geom_torsion_atom_site_label_3
_geom_torsion_atom_site_label_4
_geom_torsion
_geom_torsion_site_symmetry_1
_geom_torsion_site_symmetry_2
_geom_torsion_site_symmetry_3
_geom_torsion_site_symmetry_4
_geom_torsion_publ_flag
C3 O1 C2 C12 -179.65(19) . . . . ?
C3 O1 C2 C11 62.5(2) . . . . ?
C3 O1 C2 C1 -62.0(2) . . . . ?
C2 O1 C3 O5 1.0(3) . . . . ?
C2 O1 C3 N1 -179.74(14) . . . . ?
C4 N1 C3 O5 175.46(17) . . . . ?
C13 N1 C3 O5 -4.9(3) . . . . ?
C4 N1 C3 O1 -3.8(2) . . . . ?
C13 N1 C3 O1 175.82(14) . . . . ?
C3 N1 C4 O4 6.2(3) . . . . ?
C13 N1 C4 O4 -173.44(15) . . . . ?
C3 N1 C4 C5 -175.84(14) . . . . ?
C13 N1 C4 C5 4.47(16) . . . . ?
O4 C4 C5 C14 172.67(16) . . . . ?
N1 C4 C5 C14 -5.25(15) . . . . ?
O4 C4 C5 C22 49.4(2) . . . . ?
N1 C4 C5 C22 -128.56(13) . . . . ?
O4 C4 C5 C6 -67.0(2) . . . . ?
N1 C4 C5 C6 115.03(14) . . . . ?
C14 C5 C6 C7 -95.60(14) . . . . ?
C4 C5 C6 C7 148.63(12) . . . . ?
C22 C5 C6 C7 28.42(15) . . . . ?
C14 C5 C6 C20 38.19(19) . . . . ?
C4 C5 C6 C20 -77.59(18) . . . . ?
C22 C5 C6 C20 162.21(15) . . . . ?
C14 C5 C6 C19 136.55(15) . . . . ?
C4 C5 C6 C19 20.77(19) . . . . ?
C22 C5 C6 C19 -99.43(16) . . . . ?
C20 C6 C7 C21 -148.46(16) . . . . ?
C19 C6 C7 C21 111.96(16) . . . . ?
C5 C6 C7 C21 -18.53(18) . . . . ?
C20 C6 C7 C8 39.1(2) . . . . ?
C19 C6 C7 C8 -60.5(2) . . . . ?
C5 C6 C7 C8 169.04(14) . . . . ?
C9 O2 C8 O3 -3.5(3) . . . . ?
C9 O2 C8 C7 178.15(16) . . . . ?
C21 C7 C8 O3 -175.52(19) . . . . ?
C6 C7 C8 O3 -4.1(3) . . . . ?
C21 C7 C8 O2 2.8(3) . . . . ?
C6 C7 C8 O2 174.24(15) . . . . ?
C8 O2 C9 C10 -165.5(2) . . . . ?
C3 N1 C13 C18 -2.1(2) . . . . ?
C4 N1 C13 C18 177.56(15) . . . . ?
C3 N1 C13 C14 178.59(13) . . . . ?
C4 N1 C13 C14 -1.70(16) . . . . ?
C18 C13 C14 C15 1.2(2) . . . . ?
N1 C13 C14 C15 -179.48(13) . . . . ?
C18 C13 C14 C5 178.83(14) . . . . ?
N1 C13 C14 C5 -1.85(16) . . . . ?
C4 C5 C14 C15 -178.36(14) . . . . ?
C22 C5 C14 C15 -58.4(2) . . . . ?
C6 C5 C14 C15 58.8(2) . . . . ?
C4 C5 C14 C13 4.32(15) . . . . ?
C22 C5 C14 C13 124.33(13) . . . . ?
C6 C5 C14 C13 -118.56(13) . . . . ?
C13 C14 C15 C16 -2.5(2) . . . . ?
C5 C14 C15 C16 -179.62(14) . . . . ?
C14 C15 C16 C17 2.0(2) . . . . ?
C15 C16 C17 C18 -0.2(2) . . . . ?
C14 C13 C18 C17 0.7(2) . . . . ?
N1 C13 C18 C17 -178.52(14) . . . . ?
C16 C17 C18 C13 -1.2(2) . . . . ?
C20 O7 C19 C6 -3.88(14) . . . . ?
C7 C6 C19 O7 126.47(14) . . . . ?
C20 C6 C19 O7 3.62(13) . . . . ?
C5 C6 C19 O7 -112.85(15) . . . . ?
C19 O7 C20 C6 3.90(14) . . . . ?
C7 C6 C20 O7 -120.26(17) . . . . ?
C19 C6 C20 O7 -3.65(13) . . . . ?
C5 C6 C20 O7 116.56(15) . . . . ?
C8 C7 C21 C22 172.05(15) . . . . ?
C6 C7 C21 C22 0.0(2) . . . . ?
C7 C21 C22 C23 145.17(15) . . . . ?
C7 C21 C22 C5 18.78(18) . . . . ?
C14 C5 C22 C21 92.34(14) . . . . ?
C4 C5 C22 C21 -151.85(13) . . . . ?
C6 C5 C22 C21 -28.76(16) . . . . ?
C14 C5 C22 C23 -35.56(18) . . . . ?
C4 C5 C22 C23 80.25(17) . . . . ?
C6 C5 C22 C23 -156.67(14) . . . . ?
C21 C22 C23 C28 -29.5(2) . . . . ?
C5 C22 C23 C28 90.19(19) . . . . ?
C21 C22 C23 C24 152.44(14) . . . . ?
C5 C22 C23 C24 -87.88(18) . . . . ?
C28 C23 C24 C25 -0.8(3) . . . . ?
C22 C23 C24 C25 177.30(15) . . . . ?
C23 C24 C25 C26 -1.2(3) . . . . ?
C24 C25 C26 C27 2.5(3) . . . . ?
C25 C26 C27 C28 -1.8(3) . . . . ?
C24 C23 C28 C27 1.5(3) . . . . ?
C22 C23 C28 C27 -176.51(14) . . . . ?
C26 C27 C28 C23 -0.3(3) . . . . ?
